data_4315633
loop_
_publ_author_name
'Hemamala I. Karunadasa'
'Kristine D. Arquero'
'Louise A. Berben'
'Jeffrey R. Long'

_publ_contact_author
;
        Jeffrey R. Long
        Department of Chemistry
        University of California, Berkeley
        United States of America
;
_publ_contact_author_email jrlong@berkeley.edu
_publ_contact_author_fax '510 642-8369'
_publ_contact_author_phone '510 642-0860'
_publ_section_title
;
 Enhancing the Magnetic Anisotropy of Cyano-Ligated Chromium(II) and
 Chromium(III) Complexes via Heavy Halide Ligand Effects
;
_journal_name_full 'Inorganic Chemistry'
_journal_page_first 4738
_journal_page_last 4740
_journal_paper_doi 10.1021/ic1002995
_journal_volume 49
_journal_year 2010
_chemical_formula_sum 'C14 H28 Br2 Cr N O P4'
_chemical_formula_weight 562.07
_chemical_name_systematic
; 
 ? 
;
_space_group_IT_number 21
_symmetry_cell_setting orthorhombic
_symmetry_space_group_name_Hall 'C 2 2'
_symmetry_space_group_name_H-M 'C 2 2 2'
_atom_sites_solution_hydrogens geom
_atom_sites_solution_primary direct
_atom_sites_solution_secondary difmap
_audit_creation_method SHELXL-97
_cell_angle_alpha 90.00
_cell_angle_beta 90.00
_cell_angle_gamma 90.00
_cell_formula_units_Z 2
_cell_length_a 9.159(5)
_cell_length_b 13.400(7)
_cell_length_c 10.661(5)
_cell_measurement_reflns_used 1077
_cell_measurement_temperature 149(2)
_cell_measurement_theta_max 51.486
_cell_measurement_theta_min 7.645
_cell_volume 1308.4(12)
_computing_cell_refinement 'Bruker SAINT v6.36'
_computing_data_collection 'Bruker SMART v5.054d'
_computing_data_reduction 'Bruker SAINT v6.36'
_computing_structure_refinement 'SHELXL-97 (Sheldrick, 1997)'
_computing_structure_solution 'SHELXS-97 (Sheldrick, 1990)'
_diffrn_ambient_temperature 149(2)
_diffrn_detector_area_resol_mean 0
_diffrn_measured_fraction_theta_full 0.957
_diffrn_measured_fraction_theta_max 0.957
_diffrn_measurement_device_type 'Bruker SMART CCD'
_diffrn_measurement_method \w/2\q-scans
_diffrn_radiation_monochromator graphite
_diffrn_radiation_source 'fine-focus sealed tube'
_diffrn_radiation_type MoK\a
_diffrn_radiation_wavelength 0.71073
_diffrn_reflns_av_R_equivalents 0.0210
_diffrn_reflns_av_sigmaI/netI 0.0321
_diffrn_reflns_limit_h_max 11
_diffrn_reflns_limit_h_min -9
_diffrn_reflns_limit_k_max 16
_diffrn_reflns_limit_k_min -8
_diffrn_reflns_limit_l_max 12
_diffrn_reflns_limit_l_min -12
_diffrn_reflns_number 3139
_diffrn_reflns_theta_full 26.31
_diffrn_reflns_theta_max 26.31
_diffrn_reflns_theta_min 3.59
_diffrn_standards_interval_count 0
_diffrn_standards_interval_time 0
_diffrn_standards_number 0
_exptl_absorpt_coefficient_mu 3.737
_exptl_absorpt_correction_T_max 1.00
_exptl_absorpt_correction_T_min 0.847299
_exptl_absorpt_correction_type empirical
_exptl_absorpt_process_details 'Blessing, 1995'
_exptl_crystal_colour orange
_exptl_crystal_density_diffrn 1.427
_exptl_crystal_density_meas 1.337
_exptl_crystal_density_method 'not measured'
_exptl_crystal_description parallelepiped
_exptl_crystal_F_000 562
_exptl_crystal_size_max 0.10
_exptl_crystal_size_mid 0.06
_exptl_crystal_size_min 0.06
_platon_squeeze_details
;
;
_refine_diff_density_max 0.615
_refine_diff_density_min -0.298
_refine_diff_density_rms 0.088
_refine_ls_abs_structure_details 'Flack H D (1983), Acta Cryst. A39, 876-881'
_refine_ls_abs_structure_Flack 0.52(6)
_refine_ls_extinction_method none
_refine_ls_goodness_of_fit_ref 1.158
_refine_ls_hydrogen_treatment constr
_refine_ls_matrix_type full
_refine_ls_number_parameters 56
_refine_ls_number_reflns 1256
_refine_ls_number_restraints 3
_refine_ls_restrained_S_all 1.181
_refine_ls_R_factor_all 0.0492
_refine_ls_R_factor_gt 0.0367
_refine_ls_shift/su_max 0.180
_refine_ls_shift/su_mean 0.036
_refine_ls_structure_factor_coef Fsqd
_refine_ls_weighting_details 'calc w=1/[\s^2^(Fo^2^)+(0.0638P)^2^+0.0000P] where P=(Fo^2^+2Fc^2^)/3'
_refine_ls_weighting_scheme calc
_refine_ls_wR_factor_gt 0.1071
_refine_ls_wR_factor_ref 0.1108
_reflns_number_gt 990
_reflns_number_total 1256
_reflns_threshold_expression >2sigma(I)
_cod_data_source_file ic1002995_si_002_5.cif
_cod_data_source_block hk110a
_cod_depositor_comments
;
The following automatic conversions were performed:

'_symmetry_cell_setting' value 'Orthorhombic' changed to
'orthorhombic' according to the built-in table from CIF Core
dictionary named 'cif_core.dic' version 2.4.1 from 2010-06-29.

Automatic conversion script
Id: cif_fix_values 1646 2011-03-28 12:23:43Z adriana 
;
_cod_database_code 4315633

loop_
_symmetry_equiv_pos_as_xyz
'x, y, z'
'-x, -y, z'
'-x, y, -z'
'x, -y, -z'
'x+1/2, y+1/2, z'
'-x+1/2, -y+1/2, z'
'-x+1/2, y+1/2, -z'
'x+1/2, -y+1/2, -z'

loop_
_atom_site_label
_atom_site_type_symbol
_atom_site_fract_x
_atom_site_fract_y
_atom_site_fract_z
_atom_site_U_iso_or_equiv
_atom_site_adp_type
_atom_site_occupancy
_atom_site_symmetry_multiplicity
_atom_site_calc_flag
_atom_site_refinement_flags
_atom_site_disorder_assembly
_atom_site_disorder_group
Cr1 Cr 0.5000 0.5000 0.5000 0.0236(3) Uani 1 4 d S . .
Br1 Br 0.5000 0.0000 0.0000 0.0422(3) Uani 1 4 d S . .
Br2 Br 0.5000 0.30955(17) 0.5000 0.0350(4) Uani 0.50 2 d SP A .
N100 N 0.5000 0.2638(13) 0.5000 0.089(9) Uani 0.50 2 d SPD A .
P1 P 0.67610(9) 0.4998(4) 0.32862(8) 0.0253(3) Uani 1 1 d . . .
C1 C 0.817(2) 0.4061(12) 0.3221(15) 0.028(4) Uiso 0.50 1 d P A 1
H1A H 0.8764 0.4167 0.2490 0.041 Uiso 0.50 1 calc PR A 1
H1B H 0.7734 0.3412 0.3182 0.041 Uiso 0.50 1 calc PR A 1
H1C H 0.8771 0.4107 0.3958 0.041 Uiso 0.50 1 calc PR A 1
C1A C 0.762(2) 0.3831(14) 0.2877(16) 0.026(5) Uiso 0.50 1 d P A 2
H1AA H 0.8274 0.3933 0.2188 0.039 Uiso 0.50 1 calc PR A 2
H1AB H 0.6880 0.3357 0.2638 0.039 Uiso 0.50 1 calc PR A 2
H1AC H 0.8147 0.3580 0.3586 0.039 Uiso 0.50 1 calc PR A 2
C2 C 0.8291(19) 0.5884(13) 0.3462(14) 0.039(5) Uiso 0.50 1 d P A 1
H2A H 0.8924 0.5835 0.2746 0.059 Uiso 0.50 1 calc PR A 1
H2B H 0.8830 0.5727 0.4208 0.059 Uiso 0.50 1 calc PR A 1
H2C H 0.7916 0.6551 0.3522 0.059 Uiso 0.50 1 calc PR A 1
C2A C 0.773(3) 0.6129(16) 0.301(2) 0.032(5) Uiso 0.50 1 d P A 2
H2AA H 0.8380 0.6042 0.2317 0.048 Uiso 0.50 1 calc PR A 2
H2AB H 0.8277 0.6302 0.3748 0.048 Uiso 0.50 1 calc PR A 2
H2AC H 0.7046 0.6652 0.2826 0.048 Uiso 0.50 1 calc PR A 2
C3 C 0.5682(18) 0.5318(19) 0.187(3) 0.065(9) Uiso 0.50 1 d PD . 1
C4 C 0.5729(10) 0.4734(11) 0.1854(16) 0.017(4) Uiso 0.50 1 d PD . 2
C100 C 0.5000 0.3593(14) 0.5000 0.056(7) Uani 0.50 2 d SPD . .

loop_
_atom_site_aniso_label
_atom_site_aniso_U_11
_atom_site_aniso_U_22
_atom_site_aniso_U_33
_atom_site_aniso_U_23
_atom_site_aniso_U_13
_atom_site_aniso_U_12
Cr1 0.0208(6) 0.0296(6) 0.0203(6) 0.000 0.000 0.000
Br1 0.0529(5) 0.0417(5) 0.0320(4) 0.000 0.000 0.000
Br2 0.0330(7) 0.0330(13) 0.0391(7) 0.000 -0.006(3) 0.000
N100 0.100(15) 0.050(13) 0.117(16) 0.000 0.090(17) 0.000
P1 0.0253(5) 0.0249(5) 0.0257(5) 0.001(2) 0.0039(3) 0.002(2)
C100 0.068(13) 0.043(11) 0.057(11) 0.000 0.048(17) 0.000

loop_
_atom_type_symbol
_atom_type_description
_atom_type_scat_dispersion_real
_atom_type_scat_dispersion_imag
_atom_type_scat_source
C C 0.0033 0.0016 'International Tables Vol C Tables 4.2.6.8 and 6.1.1.4'
H H 0.0000 0.0000 'International Tables Vol C Tables 4.2.6.8 and 6.1.1.4'
N N 0.0061 0.0033 'International Tables Vol C Tables 4.2.6.8 and 6.1.1.4'
P P 0.1023 0.0942 'International Tables Vol C Tables 4.2.6.8 and 6.1.1.4'
Cr Cr 0.3209 0.6236 'International Tables Vol C Tables 4.2.6.8 and 6.1.1.4'
Br Br -0.2901 2.4595 'International Tables Vol C Tables 4.2.6.8 and 6.1.1.4'
O O 0.0106 0.0060 'International Tables Vol C Tables 4.2.6.8 and 6.1.1.4'

loop_
_geom_angle_atom_site_label_1
_geom_angle_atom_site_label_2
_geom_angle_atom_site_label_3
_geom_angle
_geom_angle_site_symmetry_1
_geom_angle_site_symmetry_3
_geom_angle_publ_flag
C100 Cr1 C100 180.000(2) . 2_665 ?
C100 Cr1 P1 90.05(14) . 4_566 ?
C100 Cr1 P1 89.95(14) 2_665 4_566 ?
C100 Cr1 P1 90.05(14) . 2_665 ?
C100 Cr1 P1 89.95(14) 2_665 2_665 ?
P1 Cr1 P1 179.9(3) 4_566 2_665 ?
C100 Cr1 P1 89.95(14) . . ?
C100 Cr1 P1 90.05(14) 2_665 . ?
P1 Cr1 P1 97.13(6) 4_566 . ?
P1 Cr1 P1 82.87(6) 2_665 . ?
C100 Cr1 P1 89.95(14) . 3_656 ?
C100 Cr1 P1 90.05(14) 2_665 3_656 ?
P1 Cr1 P1 82.87(6) 4_566 3_656 ?
P1 Cr1 P1 97.13(6) 2_665 3_656 ?
P1 Cr1 P1 179.9(3) . 3_656 ?
C100 Cr1 Br2 180.000(1) . 2_665 ?
C100 Cr1 Br2 0.000(2) 2_665 2_665 ?
P1 Cr1 Br2 89.95(14) 4_566 2_665 ?
P1 Cr1 Br2 89.95(14) 2_665 2_665 ?
P1 Cr1 Br2 90.05(14) . 2_665 ?
P1 Cr1 Br2 90.05(14) 3_656 2_665 ?
C100 Cr1 Br2 0.000(1) . . ?
C100 Cr1 Br2 180.000(2) 2_665 . ?
P1 Cr1 Br2 90.05(14) 4_566 . ?
P1 Cr1 Br2 90.05(14) 2_665 . ?
P1 Cr1 Br2 89.95(14) . . ?
P1 Cr1 Br2 89.95(14) 3_656 . ?
Br2 Cr1 Br2 180.0 2_665 . ?
N100 Br2 C100 180.000(11) . . ?
N100 Br2 Cr1 180.000(4) . . ?
C100 Br2 Cr1 0.000(4) . . ?
Br2 N100 C100 0.000(2) . . ?
C2A P1 C1 103.3(10) . . ?
C2A P1 C1A 118.9(4) . . ?
C1 P1 C1A 22.4(8) . . ?
C2A P1 C4 106.6(9) . . ?
C1 P1 C4 101.7(7) . . ?
C1A P1 C4 81.6(7) . . ?
C2A P1 C2 24.7(10) . . ?
C1 P1 C2 84.7(5) . . ?
C1A P1 C2 104.6(9) . . ?
C4 P1 C2 127.0(7) . . ?
C2A P1 C3 86.3(9) . . ?
C1 P1 C3 120.8(10) . . ?
C1A P1 C3 103.6(10) . . ?
C4 P1 C3 24.6(4) . . ?
C2 P1 C3 109.8(6) . . ?
C2A P1 Cr1 116.8(6) . . ?
C1 P1 Cr1 120.2(5) . . ?
C1A P1 Cr1 118.0(6) . . ?
C4 P1 Cr1 106.5(4) . . ?
C2 P1 Cr1 115.2(5) . . ?
C3 P1 Cr1 104.9(7) . . ?
P1 C1 H1A 109.5 . . ?
P1 C1 H1B 109.4 . . ?
H1A C1 H1B 109.5 . . ?
P1 C1 H1C 109.5 . . ?
H1A C1 H1C 109.5 . . ?
H1B C1 H1C 109.5 . . ?
P1 C1A H1AA 109.5 . . ?
P1 C1A H1AB 109.5 . . ?
H1AA C1A H1AB 109.5 . . ?
P1 C1A H1AC 109.4 . . ?
H1AA C1A H1AC 109.5 . . ?
H1AB C1A H1AC 109.5 . . ?
P1 C2 H2A 109.5 . . ?
P1 C2 H2B 109.5 . . ?
H2A C2 H2B 109.5 . . ?
P1 C2 H2C 109.5 . . ?
H2A C2 H2C 109.5 . . ?
H2B C2 H2C 109.5 . . ?
P1 C2A H2AA 109.5 . . ?
P1 C2A H2AB 109.5 . . ?
H2AA C2A H2AB 109.5 . . ?
P1 C2A H2AC 109.5 . . ?
H2AA C2A H2AC 109.5 . . ?
H2AB C2A H2AC 109.5 . . ?
C3 C3 P1 108.1(14) 2_665 . ?
C4 C4 P1 111.3(7) 2_665 . ?
Br2 C100 N100 0.000(2) . . ?
Br2 C100 Cr1 180.0 . . ?
N100 C100 Cr1 180.000(2) . . ?

loop_
_geom_bond_atom_site_label_1
_geom_bond_atom_site_label_2
_geom_bond_distance
_geom_bond_site_symmetry_2
_geom_bond_publ_flag
Cr1 C100 1.885(19) . ?
Cr1 C100 1.885(19) 2_665 ?
Cr1 P1 2.4371(12) 4_566 ?
Cr1 P1 2.4371(12) 2_665 ?
Cr1 P1 2.4371(12) . ?
Cr1 P1 2.4371(12) 3_656 ?
Cr1 Br2 2.552(3) 2_665 ?
Cr1 Br2 2.552(3) . ?
Br2 N100 0.613(16) . ?
Br2 C100 0.667(17) . ?
N100 C100 1.280(15) . ?
P1 C2A 1.78(2) . ?
P1 C1 1.803(15) . ?
P1 C1A 1.80(2) . ?
P1 C4 1.830(16) . ?
P1 C2 1.846(16) . ?
P1 C3 1.85(3) . ?
C1 H1A 0.9600 . ?
C1 H1B 0.9600 . ?
C1 H1C 0.9600 . ?
C1A H1AA 0.9600 . ?
C1A H1AB 0.9600 . ?
C1A H1AC 0.9600 . ?
C2 H2A 0.9600 . ?
C2 H2B 0.9600 . ?
C2 H2C 0.9600 . ?
C2A H2AA 0.9600 . ?
C2A H2AB 0.9600 . ?
C2A H2AC 0.9600 . ?
C3 C3 1.513(10) 2_665 ?
C4 C4 1.514(9) 2_665 ?

loop_
_platon_squeeze_void_nr
_platon_squeeze_void_average_x
_platon_squeeze_void_average_y
_platon_squeeze_void_average_z
_platon_squeeze_void_volume
_platon_squeeze_void_count_electrons
_platon_squeeze_void_content
1 -0.031 0.250 0.000 125 21 'MeOH '
2 -0.030 0.750 0.000 125 21 'MeOH '
